data_4309733
loop_
_publ_author_name
'Alejandro E. Enriquez'
'Brian L. Scott'
'Mary P. Neu'

_publ_contact_author
;
     Mary P. Neu
     MS J514
     Los Alamos National Laboratory
     Los Alamos, NM 87545
;
_publ_contact_author_email mneu@lanl.gov
_publ_contact_author_fax '505 667 9905'
_publ_contact_author_phone '505 667 7717'
_publ_section_title
;
Uranium(III)/(IV) Nitrile Adducts Including UI4(N\\tbCPh)4, a Synthetically
Useful Uranium(IV) Complex
;
_journal_name_full 'Inorganic Chemistry'
_journal_page_first 7403
_journal_page_last 7413
_journal_paper_doi 10.1021/ic050578f
_journal_volume 44
_journal_year 2005
_chemical_formula_sum 'C28 H20 I4 N4 U'
_chemical_formula_weight 1158.11
_chemical_name_systematic
; 
 ? 
;
_space_group_IT_number 82
_symmetry_cell_setting tetragonal
_symmetry_space_group_name_Hall 'I -4'
_symmetry_space_group_name_H-M 'I -4'
_atom_sites_solution_hydrogens geom
_atom_sites_solution_primary direct
_atom_sites_solution_secondary difmap
_audit_creation_method SHELXL-97
_cell_angle_alpha 90.00
_cell_angle_beta 90.00
_cell_angle_gamma 90.00
_cell_formula_units_Z 4
_cell_length_a 16.898(5)
_cell_length_b 16.898(5)
_cell_length_c 11.615(3)
_cell_measurement_temperature 203(2)
_cell_volume 3316.6(16)
_computing_cell_refinement 'Bruker SAINT (v. 5.00, Bruker 1998)'
_computing_data_collection 'Siemens SMART (v. 4.202, Siemens 1996)'
_computing_data_reduction 'Bruker SAINT (v. 5.00, Bruker 1998)'
_computing_molecular_graphics 'Bruker AXS SHEXTL (v. 5.10)'
_computing_publication_material 'SHELXL-97 (Sheldrick, 1997)'
_computing_structure_refinement 'SHELXL-97 (Sheldrick, 1997)'
_computing_structure_solution 'SHELXS-97 (Sheldrick, 1990)'
_diffrn_ambient_temperature 203(2)
_diffrn_measured_fraction_theta_full 0.960
_diffrn_measured_fraction_theta_max 0.881
_diffrn_measurement_device_type 'Bruker P4 with SMART 1k CCD'
_diffrn_measurement_method '\w and \f scan'
_diffrn_radiation_monochromator graphite
_diffrn_radiation_source 'fine-focus sealed tube'
_diffrn_radiation_type MoK\a
_diffrn_radiation_wavelength 0.71073
_diffrn_reflns_av_R_equivalents 0.1261
_diffrn_reflns_av_sigmaI/netI 0.0726
_diffrn_reflns_limit_h_max 22
_diffrn_reflns_limit_h_min -22
_diffrn_reflns_limit_k_max 22
_diffrn_reflns_limit_k_min -22
_diffrn_reflns_limit_l_max 13
_diffrn_reflns_limit_l_min -12
_diffrn_reflns_number 12232
_diffrn_reflns_theta_full 25.00
_diffrn_reflns_theta_max 28.42
_diffrn_reflns_theta_min 1.70
_diffrn_standards_decay_% '< 2'
_diffrn_standards_interval_count 0
_diffrn_standards_interval_time 0
_exptl_absorpt_coefficient_mu 8.639
_exptl_absorpt_correction_T_max 0.2769
_exptl_absorpt_correction_T_min 0.1296
_exptl_absorpt_correction_type empirical
_exptl_absorpt_process_details 'SADABS (Sheldrick, 1996)'
_exptl_crystal_colour red
_exptl_crystal_density_diffrn 2.319
_exptl_crystal_density_method 'not measured'
_exptl_crystal_description 'multifaceted block'
_exptl_crystal_F_000 2080
_exptl_crystal_size_max 0.40
_exptl_crystal_size_mid 0.30
_exptl_crystal_size_min 0.20
_refine_diff_density_max 3.600
_refine_diff_density_min -1.588
_refine_diff_density_rms 0.306
_refine_ls_abs_structure_details 'Flack H D (1983), Acta Cryst. A39, 876-881'
_refine_ls_abs_structure_Flack 0.455(10)
_refine_ls_extinction_method none
_refine_ls_goodness_of_fit_ref 1.330
_refine_ls_hydrogen_treatment noref
_refine_ls_matrix_type full
_refine_ls_number_parameters 178
_refine_ls_number_reflns 3547
_refine_ls_number_restraints 0
_refine_ls_restrained_S_all 1.330
_refine_ls_R_factor_all 0.0608
_refine_ls_R_factor_gt 0.0571
_refine_ls_shift/su_max 0.000
_refine_ls_shift/su_mean 0.000
_refine_ls_structure_factor_coef Fsqd
_refine_ls_weighting_details 'calc w=1/[\s^2^(Fo^2^)+(0.0751P)^2^+0.0000P] where P=(Fo^2^+2Fc^2^)/3'
_refine_ls_weighting_scheme calc
_refine_ls_wR_factor_gt 0.1429
_refine_ls_wR_factor_ref 0.1449
_reflns_number_gt 3366
_reflns_number_total 3547
_reflns_threshold_expression >2sigma(I)
_cod_data_source_file ic050578fsi20050414_065309_2.cif
_cod_data_source_block ccd618z
_cod_depositor_comments
;

2021-04-12
Z value and formula fixed to values more according to usual
chemical conventions.                 miguel
;
_cod_original_formula_sum 'C112 H80 I16 N16 U4'
_cod_original_formula_weight 4632.44
_cod_original_formula_units_Z 1
_cod_database_code 4309733

loop_
_symmetry_equiv_pos_as_xyz
'x, y, z'
'y, -x, -z'
'-x, -y, z'
'-y, x, -z'
'x+1/2, y+1/2, z+1/2'
'y+1/2, -x+1/2, -z+1/2'
'-x+1/2, -y+1/2, z+1/2'
'-y+1/2, x+1/2, -z+1/2'

loop_
_atom_site_label
_atom_site_type_symbol
_atom_site_fract_x
_atom_site_fract_y
_atom_site_fract_z
_atom_site_U_iso_or_equiv
_atom_site_adp_type
_atom_site_occupancy
_atom_site_symmetry_multiplicity
_atom_site_calc_flag
_atom_site_refinement_flags
_atom_site_disorder_assembly
_atom_site_disorder_group
U1 U 0.0000 0.0000 1.0000 0.0245(2) Uani 1 4 d S . .
I1 I 0.10529(5) 0.13533(5) 1.07548(8) 0.0401(2) Uani 1 1 d . . .
N1 N 0.0512(6) 0.0645(6) 0.8147(10) 0.034(2) Uani 1 1 d . . .
C1 C 0.0730(7) 0.0937(8) 0.7305(12) 0.035(3) Uani 1 1 d . . .
C2 C 0.0996(7) 0.1270(7) 0.6279(12) 0.032(2) Uani 1 1 d . . .
C3 C 0.0961(8) 0.2096(8) 0.6093(13) 0.040(3) Uani 1 1 d . . .
H3 H 0.0787 0.2433 0.6673 0.05(5) Uiso 1 1 d R . .
C4 C 0.1186(11) 0.2392(8) 0.5093(15) 0.051(4) Uani 1 1 d . . .
H4 H 0.1170 0.2935 0.4970 0.02(3) Uiso 1 1 d R . .
C5 C 0.1454(11) 0.1889(11) 0.4161(18) 0.059(5) Uani 1 1 d . . .
H5 H 0.1586 0.2098 0.3446 0.07(6) Uiso 1 1 d R . .
C6 C 0.1495(10) 0.1077(9) 0.4368(15) 0.048(3) Uani 1 1 d . . .
H6 H 0.1686 0.0744 0.3795 0.05(5) Uiso 1 1 d R . .
C7 C 0.1278(8) 0.0780(7) 0.5403(14) 0.040(3) Uani 1 1 d . . .
H7 H 0.1316 0.0238 0.5531 0.06(5) Uiso 1 1 d R . .
U2 U 0.0000 0.5000 -0.2500 0.0330(2) Uani 1 4 d S . .
I3 I 0.16232(6) 0.44364(7) -0.32341(10) 0.0523(3) Uani 1 1 d . . .
N3 N 0.0785(8) 0.4728(8) -0.0663(12) 0.047(3) Uani 1 1 d . . .
C15 C 0.1114(9) 0.4556(9) 0.0168(16) 0.048(4) Uani 1 1 d . . .
C16 C 0.1510(8) 0.4321(7) 0.1177(14) 0.040(3) Uani 1 1 d . . .
C17 C 0.1607(11) 0.4829(10) 0.2109(14) 0.051(4) Uani 1 1 d . . .
H17 H 0.1411 0.5342 0.2082 0.04(4) Uiso 1 1 d R . .
C18 C 0.2004(16) 0.4556(16) 0.309(2) 0.096(10) Uani 1 1 d . . .
H18 H 0.2079 0.4891 0.3713 0.08(8) Uiso 1 1 d R . .
C19 C 0.2271(10) 0.3819(16) 0.3144(19) 0.070(6) Uani 1 1 d . . .
H19 H 0.2512 0.3637 0.3814 0.06(5) Uiso 1 1 d R . .
C20 C 0.2218(9) 0.3357(14) 0.2294(18) 0.065(6) Uani 1 1 d . . .
H20 H 0.2439 0.2855 0.2351 0.10(9) Uiso 1 1 d R . .
C21 C 0.1821(9) 0.3560(11) 0.1241(18) 0.055(5) Uani 1 1 d . . .
H21 H 0.1780 0.3204 0.0632 0.04(4) Uiso 1 1 d R . .

loop_
_atom_site_aniso_label
_atom_site_aniso_U_11
_atom_site_aniso_U_22
_atom_site_aniso_U_33
_atom_site_aniso_U_23
_atom_site_aniso_U_13
_atom_site_aniso_U_12
U1 0.0292(2) 0.0292(2) 0.0149(4) 0.000 0.000 0.000
I1 0.0433(4) 0.0414(4) 0.0356(5) -0.0080(3) -0.0011(3) -0.0070(3)
N1 0.036(5) 0.048(6) 0.018(5) 0.006(4) 0.008(4) -0.004(4)
C1 0.027(5) 0.050(7) 0.028(8) 0.000(5) -0.003(5) 0.000(4)
C2 0.027(5) 0.037(6) 0.033(7) 0.001(5) -0.003(5) 0.003(4)
C3 0.042(7) 0.040(6) 0.037(8) -0.002(6) -0.003(6) -0.002(5)
C4 0.087(11) 0.029(5) 0.038(9) 0.005(6) -0.004(8) 0.002(6)
C5 0.073(10) 0.058(9) 0.045(11) 0.013(8) 0.012(9) -0.012(7)
C6 0.062(9) 0.043(7) 0.038(9) 0.002(6) 0.024(7) -0.002(6)
C7 0.043(6) 0.031(5) 0.045(9) -0.003(5) -0.004(5) 0.002(5)
U2 0.0398(3) 0.0398(3) 0.0193(5) 0.000 0.000 0.000
I3 0.0432(5) 0.0707(6) 0.0431(6) -0.0157(5) 0.0024(4) 0.0045(4)
N3 0.058(7) 0.063(7) 0.021(6) 0.004(5) -0.015(5) 0.013(6)
C15 0.051(7) 0.045(7) 0.048(11) 0.003(7) 0.003(7) 0.003(5)
C16 0.032(6) 0.038(6) 0.050(9) 0.004(6) -0.006(6) 0.001(4)
C17 0.078(11) 0.047(8) 0.027(8) 0.005(6) -0.007(7) -0.024(7)
C18 0.121(19) 0.114(19) 0.055(14) 0.047(14) -0.043(13) -0.076(16)
C19 0.048(9) 0.131(19) 0.032(12) 0.047(12) -0.017(7) -0.012(10)
C20 0.036(7) 0.103(14) 0.055(13) 0.047(11) 0.005(7) 0.015(8)
C21 0.035(7) 0.064(9) 0.066(12) 0.034(9) 0.026(7) 0.007(6)

loop_
_atom_type_symbol
_atom_type_description
_atom_type_scat_dispersion_real
_atom_type_scat_dispersion_imag
_atom_type_scat_source
C C 0.0033 0.0016 'International Tables Vol C Tables 4.2.6.8 and 6.1.1.4'
H H 0.0000 0.0000 'International Tables Vol C Tables 4.2.6.8 and 6.1.1.4'
I I -0.4742 1.8119 'International Tables Vol C Tables 4.2.6.8 and 6.1.1.4'
N N 0.0061 0.0033 'International Tables Vol C Tables 4.2.6.8 and 6.1.1.4'
U U -9.6767 9.6646 'International Tables Vol C Tables 4.2.6.8 and 6.1.1.4'

loop_
_geom_angle_atom_site_label_1
_geom_angle_atom_site_label_2
_geom_angle_atom_site_label_3
_geom_angle
_geom_angle_site_symmetry_1
_geom_angle_site_symmetry_3
_geom_angle_publ_flag
N1 U1 N1 134.9(3) 3 2_557 ?
N1 U1 N1 65.7(5) 3 . ?
N1 U1 N1 134.9(3) 2_557 . ?
N1 U1 N1 134.9(3) 3 4_557 ?
N1 U1 N1 65.7(5) 2_557 4_557 ?
N1 U1 N1 134.9(3) . 4_557 ?
N1 U1 I1 139.7(3) 3 . ?
N1 U1 I1 76.2(2) 2_557 . ?
N1 U1 I1 74.0(3) . . ?
N1 U1 I1 75.6(2) 4_557 . ?
N1 U1 I1 74.0(3) 3 3 ?
N1 U1 I1 75.6(2) 2_557 3 ?
N1 U1 I1 139.7(3) . 3 ?
N1 U1 I1 76.2(2) 4_557 3 ?
I1 U1 I1 146.33(4) . 3 ?
N1 U1 I1 75.6(2) 3 4_557 ?
N1 U1 I1 139.7(3) 2_557 4_557 ?
N1 U1 I1 76.2(2) . 4_557 ?
N1 U1 I1 74.0(3) 4_557 4_557 ?
I1 U1 I1 94.811(11) . 4_557 ?
I1 U1 I1 94.811(11) 3 4_557 ?
N1 U1 I1 76.2(2) 3 2_557 ?
N1 U1 I1 74.0(3) 2_557 2_557 ?
N1 U1 I1 75.6(2) . 2_557 ?
N1 U1 I1 139.7(3) 4_557 2_557 ?
I1 U1 I1 94.811(11) . 2_557 ?
I1 U1 I1 94.811(11) 3 2_557 ?
I1 U1 I1 146.33(4) 4_557 2_557 ?
C1 N1 U1 178.9(10) . . ?
N1 C1 C2 178.6(15) . . ?
C1 C2 C7 119.6(12) . . ?
C1 C2 C3 121.1(13) . . ?
C7 C2 C3 119.3(13) . . ?
C4 C3 C2 119.7(13) . . ?
C3 C4 C5 121.7(13) . . ?
C6 C5 C4 117.6(15) . . ?
C7 C6 C5 120.3(15) . . ?
C6 C7 C2 121.3(12) . . ?
N3 U2 N3 134.3(4) 6_454 . ?
N3 U2 N3 66.7(6) 6_454 8_554 ?
N3 U2 N3 134.3(4) . 8_554 ?
N3 U2 N3 134.3(4) 6_454 3_565 ?
N3 U2 N3 66.7(6) . 3_565 ?
N3 U2 N3 134.3(4) 8_554 3_565 ?
N3 U2 I3 139.7(3) 6_454 8_554 ?
N3 U2 I3 76.4(3) . 8_554 ?
N3 U2 I3 73.0(3) 8_554 8_554 ?
N3 U2 I3 76.4(3) 3_565 8_554 ?
N3 U2 I3 76.4(3) 6_454 3_565 ?
N3 U2 I3 139.7(3) . 3_565 ?
N3 U2 I3 76.4(3) 8_554 3_565 ?
N3 U2 I3 73.0(3) 3_565 3_565 ?
I3 U2 I3 94.553(13) 8_554 3_565 ?
N3 U2 I3 73.0(3) 6_454 6_454 ?
N3 U2 I3 76.4(3) . 6_454 ?
N3 U2 I3 139.7(3) 8_554 6_454 ?
N3 U2 I3 76.4(3) 3_565 6_454 ?
I3 U2 I3 147.27(5) 8_554 6_454 ?
I3 U2 I3 94.553(13) 3_565 6_454 ?
N3 U2 I3 76.4(3) 6_454 . ?
N3 U2 I3 73.0(3) . . ?
N3 U2 I3 76.4(3) 8_554 . ?
N3 U2 I3 139.7(3) 3_565 . ?
I3 U2 I3 94.553(13) 8_554 . ?
I3 U2 I3 147.27(5) 3_565 . ?
I3 U2 I3 94.553(13) 6_454 . ?
C15 N3 U2 175.3(13) . . ?
N3 C15 C16 178.2(17) . . ?
C21 C16 C17 118.9(16) . . ?
C21 C16 C15 119.0(16) . . ?
C17 C16 C15 122.0(14) . . ?
C16 C17 C18 119.1(19) . . ?
C19 C18 C17 121(2) . . ?
C20 C19 C18 121.1(16) . . ?
C19 C20 C21 123.6(19) . . ?
C16 C21 C20 116(2) . . ?

loop_
_geom_bond_atom_site_label_1
_geom_bond_atom_site_label_2
_geom_bond_distance
_geom_bond_site_symmetry_2
_geom_bond_publ_flag
U1 N1 2.563(11) 3 ?
U1 N1 2.563(11) 2_557 ?
U1 N1 2.563(11) . ?
U1 N1 2.563(11) 4_557 ?
U1 I1 3.0271(11) . ?
U1 I1 3.0271(11) 3 ?
U1 I1 3.0271(11) 4_557 ?
U1 I1 3.0271(11) 2_557 ?
N1 C1 1.155(18) . ?
C1 C2 1.39(2) . ?
C2 C7 1.396(19) . ?
C2 C3 1.414(18) . ?
C3 C4 1.32(2) . ?
C4 C5 1.45(3) . ?
C5 C6 1.40(2) . ?
C6 C7 1.35(2) . ?
U2 N3 2.554(12) 6_454 ?
U2 N3 2.554(12) . ?
U2 N3 2.554(12) 8_554 ?
U2 N3 2.554(12) 3_565 ?
U2 I3 3.0262(13) 8_554 ?
U2 I3 3.0262(13) 3_565 ?
U2 I3 3.0262(13) 6_454 ?
U2 I3 3.0262(13) . ?
N3 C15 1.15(2) . ?
C15 C16 1.41(2) . ?
C16 C21 1.39(2) . ?
C16 C17 1.39(2) . ?
C17 C18 1.40(3) . ?
C18 C19 1.33(4) . ?
C19 C20 1.26(3) . ?
C20 C21 1.44(3) . ?
